data_7105424
loop_
_publ_author_name
'Zhu, Yingguang'
'Zhai, Changwei'
'Yang, Liping'
'Hu, Wenhao'

_publ_section_title
;
 Copper(II)-catalyzed highly diastereoselective three-component
 reactions of aryl diazoacetates with alcohols and chalcones: an easy
 access to furan derivatives.
;
_journal_issue 16
_journal_name_full 'Chemical communications (Cambridge, England)'
_journal_page_first 2865
_journal_page_last 2867
_journal_paper_doi 10.1039/b924845e
_journal_volume 46
_journal_year 2010
_chemical_formula_sum 'C22 H16 O'
_chemical_formula_weight 296.35
_chemical_name_systematic
;
?
;
_space_group_IT_number 61
_symmetry_cell_setting orthorhombic
_symmetry_space_group_name_Hall '-P 2ac 2ab'
_symmetry_space_group_name_H-M 'P b c a'
_atom_sites_solution_hydrogens geom
_atom_sites_solution_primary direct
_atom_sites_solution_secondary difmap
_audit_creation_method SHELXL-97
_cell_angle_alpha 90.00
_cell_angle_beta 90.00
_cell_angle_gamma 90.00
_cell_formula_units_Z 8
_cell_length_a 7.7124(4)
_cell_length_b 19.8082(9)
_cell_length_c 20.3303(10)
_cell_measurement_reflns_used 9958
_cell_measurement_temperature 173(2)
_cell_measurement_theta_max 28.23
_cell_measurement_theta_min 2.29
_cell_volume 3105.8(3)
_computing_cell_refinement 'Bruker SMART'
_computing_data_collection 'Bruker SMART'
_computing_data_reduction 'Bruker SAINT'
_computing_molecular_graphics 'Bruker SHELXTL'
_computing_publication_material 'Bruker SHELXTL'
_computing_structure_refinement 'SHELXL-97 (Sheldrick, 1997)'
_computing_structure_solution 'SHELXS-97 (Sheldrick, 1990)'
_diffrn_ambient_temperature 173(2)
_diffrn_measured_fraction_theta_full 0.999
_diffrn_measured_fraction_theta_max 0.999
_diffrn_measurement_device_type 'CCD area detector'
_diffrn_measurement_method 'phi and omega scans'
_diffrn_radiation_monochromator graphite
_diffrn_radiation_source 'fine-focus sealed tube'
_diffrn_radiation_type MoK\a
_diffrn_radiation_wavelength 0.71073
_diffrn_reflns_av_R_equivalents 0.0247
_diffrn_reflns_av_sigmaI/netI 0.0115
_diffrn_reflns_limit_h_max 9
_diffrn_reflns_limit_h_min -9
_diffrn_reflns_limit_k_max 23
_diffrn_reflns_limit_k_min -23
_diffrn_reflns_limit_l_max 24
_diffrn_reflns_limit_l_min -24
_diffrn_reflns_number 32737
_diffrn_reflns_theta_full 25.01
_diffrn_reflns_theta_max 25.01
_diffrn_reflns_theta_min 2.06
_exptl_absorpt_coefficient_mu 0.076
_exptl_absorpt_correction_T_max 0.9731
_exptl_absorpt_correction_T_min 0.9615
_exptl_absorpt_correction_type multi-scan
_exptl_absorpt_process_details sadabs
_exptl_crystal_colour colorless
_exptl_crystal_density_diffrn 1.268
_exptl_crystal_density_method 'not measured'
_exptl_crystal_description block
_exptl_crystal_F_000 1248
_exptl_crystal_size_max 0.52
_exptl_crystal_size_mid 0.48
_exptl_crystal_size_min 0.36
_refine_diff_density_max 0.308
_refine_diff_density_min -0.391
_refine_diff_density_rms 0.043
_refine_ls_extinction_method none
_refine_ls_goodness_of_fit_ref 1.087
_refine_ls_hydrogen_treatment constr
_refine_ls_matrix_type full
_refine_ls_number_parameters 208
_refine_ls_number_reflns 2731
_refine_ls_number_restraints 0
_refine_ls_restrained_S_all 1.087
_refine_ls_R_factor_all 0.0559
_refine_ls_R_factor_gt 0.0501
_refine_ls_shift/su_max 0.000
_refine_ls_shift/su_mean 0.000
_refine_ls_structure_factor_coef Fsqd
_refine_ls_weighting_details 'calc w=1/[\s^2^(Fo^2^)+(0.0547P)^2^+1.9915P] where P=(Fo^2^+2Fc^2^)/3'
_refine_ls_weighting_scheme calc
_refine_ls_wR_factor_gt 0.1258
_refine_ls_wR_factor_ref 0.1334
_reflns_number_gt 2442
_reflns_number_total 2731
_reflns_threshold_expression >2sigma(I)
_cod_data_source_file b924845e.txt
_cod_data_source_block z_7
_cod_depositor_comments
;
The following automatic conversions were performed:
'_symmetry_cell_setting' value 'Orthorhombic' changed to 'orthorhombic'
according to '/home/saulius/struct/CIF-dictionaries/cif_core.dic'
dictionary named 'cif_core.dic' version 2.4.1 from 2010-06-29.

Automatic conversion script
Id: cif_fix_enum 1527 2010-12-29 10:47:43Z saulius 
;
_cod_original_sg_symbol_H-M Pbca
_cod_database_code 7105424

loop_
_symmetry_equiv_pos_as_xyz
'x, y, z'
'-x+1/2, -y, z+1/2'
'-x, y+1/2, -z+1/2'
'x+1/2, -y+1/2, -z'
'-x, -y, -z'
'x-1/2, y, -z-1/2'
'x, -y-1/2, z-1/2'
'-x-1/2, y-1/2, z'

loop_
_atom_site_label
_atom_site_type_symbol
_atom_site_fract_x
_atom_site_fract_y
_atom_site_fract_z
_atom_site_U_iso_or_equiv
_atom_site_adp_type
_atom_site_occupancy
_atom_site_symmetry_multiplicity
_atom_site_calc_flag
_atom_site_refinement_flags
_atom_site_disorder_assembly
_atom_site_disorder_group
O1 O 0.25474(17) 0.14911(6) 0.30254(6) 0.0417(3) Uani 1 1 d . . .
C1 C -0.0161(3) 0.35750(10) 0.28401(10) 0.0447(5) Uani 1 1 d . . .
H1A H -0.0710 0.3338 0.2491 0.054 Uiso 1 1 calc R . .
C2 C -0.0637(3) 0.42329(10) 0.29695(10) 0.0494(5) Uani 1 1 d . . .
H2A H -0.1525 0.4441 0.2717 0.059 Uiso 1 1 calc R . .
C3 C 0.0174(3) 0.45877(10) 0.34636(10) 0.0458(5) Uani 1 1 d . . .
H3A H -0.0157 0.5040 0.3556 0.055 Uiso 1 1 calc R . .
C4 C 0.1472(3) 0.42817(9) 0.38255(9) 0.0415(4) Uani 1 1 d . . .
H4A H 0.2051 0.4529 0.4160 0.050 Uiso 1 1 calc R . .
C5 C 0.1937(2) 0.36177(9) 0.37041(9) 0.0383(4) Uani 1 1 d . . .
H5A H 0.2826 0.3412 0.3958 0.046 Uiso 1 1 calc R . .
C6 C 0.1107(2) 0.32504(9) 0.32110(9) 0.0360(4) Uani 1 1 d . . .
C7 C 0.0947(2) 0.22459(9) 0.45637(9) 0.0394(4) Uani 1 1 d . . .
H7A H 0.0263 0.2606 0.4397 0.047 Uiso 1 1 calc R . .
C8 C 0.0885(3) 0.20933(10) 0.52238(10) 0.0472(5) Uani 1 1 d . . .
H8A H 0.0171 0.2351 0.5510 0.057 Uiso 1 1 calc R . .
C9 C 0.1863(3) 0.15651(11) 0.54716(11) 0.0563(6) Uani 1 1 d . . .
H9A H 0.1823 0.1457 0.5927 0.068 Uiso 1 1 calc R . .
C10 C 0.2899(3) 0.11954(11) 0.50471(13) 0.0582(6) Uani 1 1 d . . .
H10A H 0.3571 0.0832 0.5214 0.070 Uiso 1 1 calc R . .
C11 C 0.2969(3) 0.13467(10) 0.43890(11) 0.0477(5) Uani 1 1 d . . .
H11A H 0.3683 0.1086 0.4105 0.057 Uiso 1 1 calc R . .
C12 C 0.2004(2) 0.18774(9) 0.41357(10) 0.0378(4) Uani 1 1 d . . .
C13 C 0.3775(3) 0.06456(10) 0.19884(10) 0.0466(5) Uani 1 1 d . . .
H13A H 0.4071 0.0533 0.2429 0.056 Uiso 1 1 calc R . .
C14 C 0.4254(3) 0.02227(13) 0.14934(13) 0.0644(7) Uani 1 1 d . . .
H14A H 0.4871 -0.0179 0.1594 0.077 Uiso 1 1 calc R . .
C15 C 0.3872(4) 0.03631(14) 0.08688(14) 0.0691(7) Uani 1 1 d . . .
H15A H 0.4216 0.0062 0.0529 0.083 Uiso 1 1 calc R . .
C16 C 0.2979(4) 0.09432(16) 0.07148(10) 0.0746(9) Uani 1 1 d . . .
H16A H 0.2717 0.1044 0.0269 0.090 Uiso 1 1 calc R . .
C17 C 0.2450(3) 0.13893(12) 0.12202(10) 0.0548(6) Uani 1 1 d . . .
H17A H 0.1821 0.1788 0.1118 0.066 Uiso 1 1 calc R . .
C18 C 0.2864(2) 0.12361(9) 0.18668(8) 0.0343(4) Uani 1 1 d . . .
C19 C 0.2379(2) 0.16899(9) 0.23924(9) 0.0386(4) Uani 1 1 d . . .
C20 C 0.1801(2) 0.23273(8) 0.23909(9) 0.0380(4) Uani 1 1 d . . .
H20A H 0.1563 0.2586 0.2008 0.046 Uiso 1 1 calc R . .
C21 C 0.1599(2) 0.25559(9) 0.30403(9) 0.0396(4) Uani 1 1 d . . .
C22 C 0.2051(2) 0.20192(9) 0.34293(10) 0.0387(4) Uani 1 1 d . . .

loop_
_atom_site_aniso_label
_atom_site_aniso_U_11
_atom_site_aniso_U_22
_atom_site_aniso_U_33
_atom_site_aniso_U_23
_atom_site_aniso_U_13
_atom_site_aniso_U_12
O1 0.0384(7) 0.0384(7) 0.0483(8) -0.0054(6) 0.0027(6) -0.0024(5)
C1 0.0429(11) 0.0474(11) 0.0439(11) 0.0051(8) -0.0073(9) -0.0112(9)
C2 0.0464(11) 0.0439(11) 0.0579(12) 0.0130(9) -0.0058(10) -0.0011(9)
C3 0.0515(11) 0.0367(10) 0.0492(11) 0.0070(8) 0.0104(9) 0.0002(9)
C4 0.0488(11) 0.0391(10) 0.0367(9) -0.0012(8) 0.0045(8) -0.0071(8)
C5 0.0377(9) 0.0402(10) 0.0372(10) 0.0019(8) -0.0002(8) -0.0027(8)
C6 0.0344(9) 0.0352(9) 0.0384(9) 0.0009(7) 0.0051(7) -0.0075(7)
C7 0.0361(9) 0.0329(9) 0.0493(11) 0.0017(8) 0.0020(8) -0.0018(7)
C8 0.0503(12) 0.0406(11) 0.0508(11) -0.0021(9) 0.0031(9) -0.0112(9)
C9 0.0649(14) 0.0524(13) 0.0516(12) 0.0106(10) -0.0124(11) -0.0181(11)
C10 0.0489(13) 0.0449(12) 0.0808(16) 0.0097(11) -0.0141(11) 0.0011(10)
C11 0.0406(11) 0.0387(10) 0.0637(13) 0.0055(9) 0.0005(9) 0.0015(8)
C12 0.0289(9) 0.0300(9) 0.0546(11) -0.0012(8) 0.0000(8) -0.0052(7)
C13 0.0446(11) 0.0418(10) 0.0533(12) -0.0057(9) -0.0006(9) 0.0009(9)
C14 0.0565(14) 0.0578(14) 0.0788(17) -0.0219(12) 0.0149(13) -0.0006(11)
C15 0.0674(16) 0.0675(16) 0.0724(17) -0.0237(13) 0.0281(13) -0.0225(13)
C16 0.091(2) 0.106(2) 0.0274(10) -0.0015(12) 0.0025(11) -0.0563(18)
C17 0.0631(13) 0.0562(13) 0.0451(12) 0.0113(10) -0.0081(10) -0.0169(11)
C18 0.0314(9) 0.0351(9) 0.0364(9) 0.0008(7) 0.0007(7) -0.0082(7)
C19 0.0345(9) 0.0416(10) 0.0398(10) -0.0016(8) 0.0021(8) -0.0096(8)
C20 0.0393(10) 0.0308(9) 0.0439(10) -0.0030(8) 0.0041(8) -0.0073(7)
C21 0.0330(9) 0.0359(9) 0.0497(11) -0.0033(8) 0.0036(8) -0.0072(8)
C22 0.0296(9) 0.0384(10) 0.0481(11) -0.0115(8) 0.0060(8) -0.0057(7)

loop_
_atom_type_symbol
_atom_type_description
_atom_type_scat_dispersion_real
_atom_type_scat_dispersion_imag
_atom_type_scat_source
C C 0.0033 0.0016 'International Tables Vol C Tables 4.2.6.8 and 6.1.1.4'
H H 0.0000 0.0000 'International Tables Vol C Tables 4.2.6.8 and 6.1.1.4'
O O 0.0106 0.0060 'International Tables Vol C Tables 4.2.6.8 and 6.1.1.4'

loop_
_geom_angle_atom_site_label_1
_geom_angle_atom_site_label_2
_geom_angle_atom_site_label_3
_geom_angle
_geom_angle_site_symmetry_1
_geom_angle_site_symmetry_3
_geom_angle_publ_flag
C19 O1 C22 108.54(15) . . ?
C2 C1 C6 121.33(18) . . ?
C2 C1 H1A 119.3 . . ?
C6 C1 H1A 119.3 . . ?
C3 C2 C1 120.06(19) . . ?
C3 C2 H2A 120.0 . . ?
C1 C2 H2A 120.0 . . ?
C2 C3 C4 119.58(18) . . ?
C2 C3 H3A 120.2 . . ?
C4 C3 H3A 120.2 . . ?
C3 C4 C5 120.59(18) . . ?
C3 C4 H4A 119.7 . . ?
C5 C4 H4A 119.7 . . ?
C4 C5 C6 120.30(18) . . ?
C4 C5 H5A 119.9 . . ?
C6 C5 H5A 119.9 . . ?
C1 C6 C5 118.10(17) . . ?
C1 C6 C21 119.09(17) . . ?
C5 C6 C21 122.67(17) . . ?
C8 C7 C12 120.81(18) . . ?
C8 C7 H7A 119.6 . . ?
C12 C7 H7A 119.6 . . ?
C7 C8 C9 120.1(2) . . ?
C7 C8 H8A 119.9 . . ?
C9 C8 H8A 119.9 . . ?
C8 C9 C10 119.1(2) . . ?
C8 C9 H9A 120.4 . . ?
C10 C9 H9A 120.4 . . ?
C11 C10 C9 121.0(2) . . ?
C11 C10 H10A 119.5 . . ?
C9 C10 H10A 119.5 . . ?
C10 C11 C12 120.4(2) . . ?
C10 C11 H11A 119.8 . . ?
C12 C11 H11A 119.8 . . ?
C11 C12 C7 118.53(19) . . ?
C11 C12 C22 119.77(17) . . ?
C7 C12 C22 121.65(16) . . ?
C14 C13 C18 121.7(2) . . ?
C14 C13 H13A 119.2 . . ?
C18 C13 H13A 119.2 . . ?
C15 C14 C13 121.1(3) . . ?
C15 C14 H14A 119.5 . . ?
C13 C14 H14A 119.5 . . ?
C14 C15 C16 120.1(2) . . ?
C14 C15 H15A 119.9 . . ?
C16 C15 H15A 119.9 . . ?
C15 C16 C17 120.0(2) . . ?
C15 C16 H16A 120.0 . . ?
C17 C16 H16A 120.0 . . ?
C18 C17 C16 119.0(2) . . ?
C18 C17 H17A 120.5 . . ?
C16 C17 H17A 120.5 . . ?
C17 C18 C13 118.06(19) . . ?
C17 C18 C19 120.35(18) . . ?
C13 C18 C19 121.58(17) . . ?
C20 C19 O1 108.00(16) . . ?
C20 C19 C18 132.12(18) . . ?
O1 C19 C18 119.84(16) . . ?
C19 C20 C21 109.79(17) . . ?
C19 C20 H20A 125.1 . . ?
C21 C20 H20A 125.1 . . ?
C22 C21 C20 105.33(16) . . ?
C22 C21 C6 131.01(17) . . ?
C20 C21 C6 123.55(17) . . ?
C21 C22 O1 108.33(16) . . ?
C21 C22 C12 135.15(17) . . ?
O1 C22 C12 116.35(16) . . ?

loop_
_geom_bond_atom_site_label_1
_geom_bond_atom_site_label_2
_geom_bond_distance
_geom_bond_site_symmetry_2
_geom_bond_publ_flag
O1 C19 1.352(2) . ?
O1 C22 1.384(2) . ?
C1 C2 1.379(3) . ?
C1 C6 1.392(3) . ?
C1 H1A 0.9500 . ?
C2 C3 1.376(3) . ?
C2 H2A 0.9500 . ?
C3 C4 1.383(3) . ?
C3 H3A 0.9500 . ?
C4 C5 1.386(3) . ?
C4 H4A 0.9500 . ?
C5 C6 1.394(3) . ?
C5 H5A 0.9500 . ?
C6 C21 1.469(3) . ?
C7 C8 1.377(3) . ?
C7 C12 1.398(3) . ?
C7 H7A 0.9500 . ?
C8 C9 1.385(3) . ?
C8 H8A 0.9500 . ?
C9 C10 1.386(3) . ?
C9 H9A 0.9500 . ?
C10 C11 1.372(3) . ?
C10 H10A 0.9500 . ?
C11 C12 1.387(3) . ?
C11 H11A 0.9500 . ?
C12 C22 1.464(3) . ?
C13 C14 1.361(3) . ?
C13 C18 1.387(3) . ?
C13 H13A 0.9500 . ?
C14 C15 1.333(4) . ?
C14 H14A 0.9500 . ?
C15 C16 1.376(4) . ?
C15 H15A 0.9500 . ?
C16 C17 1.415(4) . ?
C16 H16A 0.9500 . ?
C17 C18 1.386(3) . ?
C17 H17A 0.9500 . ?
C18 C19 1.446(3) . ?
C19 C20 1.339(3) . ?
C20 C21 1.405(3) . ?
C20 H20A 0.9500 . ?
C21 C22 1.370(3) . ?

loop_
_geom_torsion_atom_site_label_1
_geom_torsion_atom_site_label_2
_geom_torsion_atom_site_label_3
_geom_torsion_atom_site_label_4
_geom_torsion
_geom_torsion_site_symmetry_1
_geom_torsion_site_symmetry_2
_geom_torsion_site_symmetry_3
_geom_torsion_site_symmetry_4
_geom_torsion_publ_flag
C6 C1 C2 C3 1.5(3) . . . . ?
C1 C2 C3 C4 0.4(3) . . . . ?
C2 C3 C4 C5 -1.4(3) . . . . ?
C3 C4 C5 C6 0.4(3) . . . . ?
C2 C1 C6 C5 -2.4(3) . . . . ?
C2 C1 C6 C21 -178.28(18) . . . . ?
C4 C5 C6 C1 1.4(3) . . . . ?
C4 C5 C6 C21 177.14(17) . . . . ?
C12 C7 C8 C9 -0.7(3) . . . . ?
C7 C8 C9 C10 0.1(3) . . . . ?
C8 C9 C10 C11 0.1(3) . . . . ?
C9 C10 C11 C12 0.3(3) . . . . ?
C10 C11 C12 C7 -0.9(3) . . . . ?
C10 C11 C12 C22 -178.10(18) . . . . ?
C8 C7 C12 C11 1.1(3) . . . . ?
C8 C7 C12 C22 178.24(17) . . . . ?
C18 C13 C14 C15 0.4(4) . . . . ?
C13 C14 C15 C16 0.0(4) . . . . ?
C14 C15 C16 C17 -0.6(4) . . . . ?
C15 C16 C17 C18 0.8(3) . . . . ?
C16 C17 C18 C13 -0.4(3) . . . . ?
C16 C17 C18 C19 178.49(18) . . . . ?
C14 C13 C18 C17 -0.2(3) . . . . ?
C14 C13 C18 C19 -179.04(19) . . . . ?
C22 O1 C19 C20 0.3(2) . . . . ?
C22 O1 C19 C18 178.21(15) . . . . ?
C17 C18 C19 C20 -12.8(3) . . . . ?
C13 C18 C19 C20 166.1(2) . . . . ?
C17 C18 C19 O1 169.91(17) . . . . ?
C13 C18 C19 O1 -11.2(3) . . . . ?
O1 C19 C20 C21 0.6(2) . . . . ?
C18 C19 C20 C21 -176.97(18) . . . . ?
C19 C20 C21 C22 -1.2(2) . . . . ?
C19 C20 C21 C6 175.36(16) . . . . ?
C1 C6 C21 C22 -143.5(2) . . . . ?
C5 C6 C21 C22 40.8(3) . . . . ?
C1 C6 C21 C20 40.8(3) . . . . ?
C5 C6 C21 C20 -134.88(19) . . . . ?
C20 C21 C22 O1 1.39(19) . . . . ?
C6 C21 C22 O1 -174.84(17) . . . . ?
C20 C21 C22 C12 -173.51(19) . . . . ?
C6 C21 C22 C12 10.3(3) . . . . ?
C19 O1 C22 C21 -1.10(19) . . . . ?
C19 O1 C22 C12 174.89(15) . . . . ?
C11 C12 C22 C21 -163.4(2) . . . . ?
C7 C12 C22 C21 19.4(3) . . . . ?
C11 C12 C22 O1 22.0(2) . . . . ?
C7 C12 C22 O1 -155.19(16) . . . . ?

loop_
_cod_related_entry_id
_cod_related_entry_database
_cod_related_entry_code
1 ChemSpider 207364
